data_4114464
loop_
_publ_author_name
'Armin de Meijere'
'Sergei I. Kozhushkov'
'Karsten Rauch'
'Heiko Schill'
'Sergey P. Verevkin'
'Martin K\"ummerlin'
'Hans-Dieter Beckhaus'
'Christoph R\"uchardt'
'Dmitrii S. Yufit'

_publ_section_title
;
 Heats of Formation of [2.2]Paracyclophane-1-ene and
 [2.2]Paracyclophane-1,9-diene - An Experimental Study
;
_journal_name_full 'Journal of the American Chemical Society'
_journal_page_first 15110
_journal_page_last 15113
_journal_paper_doi 10.1021/ja0374628
_journal_volume 125
_journal_year 2003
_chemical_formula_moiety 'C16 H14'
_chemical_formula_sum 'C16 H14'
_chemical_formula_weight 206.27
_chemical_melting_point 470(1)
_chemical_name_common '[2.2]paracyclophane-1-ene'
_chemical_name_systematic
;
tricyclo[8.2.2.2^4,7^]hexadeca-1(13),2,4(16),5,7(15),10(14),11-heptaene
;
_space_group_IT_number 69
_symmetry_cell_setting orthorhombic
_symmetry_Int_Tables_number 69
_symmetry_space_group_name_Hall '-F 2 2'
_symmetry_space_group_name_H-M 'F m m m'
_atom_sites_solution_hydrogens difmap
_atom_sites_solution_primary direct
_atom_sites_solution_secondary difmap
_audit_creation_method SHELXL-97
_cell_angle_alpha 90.00
_cell_angle_beta 90.00
_cell_angle_gamma 90.00
_cell_formula_units_Z 12
_cell_length_a 10.6131(3)
_cell_length_b 11.0639(3)
_cell_length_c 27.4860(7)
_cell_measurement_reflns_used 2915
_cell_measurement_temperature 100(2)
_cell_measurement_theta_max 30.45
_cell_measurement_theta_min 3.46
_cell_volume 3227.47(15)
_computing_cell_refinement 'Bruker SAINT'
_computing_data_collection 'Bruker SMART'
_computing_data_reduction 'Bruker SAINT'
_computing_molecular_graphics 'Bruker SHELXTL'
_computing_publication_material 'Bruker SHELXTL'
_computing_structure_refinement 'SHELX-97 (Sheldrick, 1997)'
_computing_structure_solution 'SHELXS (Sheldrick, 1990)'
_diffrn_ambient_temperature 100(2)
_diffrn_detector_area_resol_mean 8
_diffrn_measured_fraction_theta_full 0.999
_diffrn_measured_fraction_theta_max 0.999
_diffrn_measurement_device_type 'Bruker SMART CCD 6000'
_diffrn_measurement_method \w-scan
_diffrn_radiation_monochromator graphite
_diffrn_radiation_type MoK\a
_diffrn_radiation_wavelength 0.71073
_diffrn_reflns_av_R_equivalents 0.0637
_diffrn_reflns_av_sigmaI/netI 0.0272
_diffrn_reflns_limit_h_max 14
_diffrn_reflns_limit_h_min -14
_diffrn_reflns_limit_k_max 14
_diffrn_reflns_limit_k_min -15
_diffrn_reflns_limit_l_max 37
_diffrn_reflns_limit_l_min -37
_diffrn_reflns_number 8794
_diffrn_reflns_theta_full 29.00
_diffrn_reflns_theta_max 29.00
_diffrn_reflns_theta_min 2.76
_diffrn_source 'fine-focus sealed tube'
_exptl_absorpt_coefficient_mu 0.072
_exptl_absorpt_correction_type none
_exptl_crystal_colour colourless
_exptl_crystal_density_diffrn 1.274
_exptl_crystal_description prism
_exptl_crystal_F_000 1320
_exptl_crystal_size_max 0.20
_exptl_crystal_size_mid 0.14
_exptl_crystal_size_min 0.09
_refine_diff_density_max 0.345
_refine_diff_density_min -0.223
_refine_diff_density_rms 0.055
_refine_ls_extinction_method none
_refine_ls_goodness_of_fit_ref 1.070
_refine_ls_hydrogen_treatment refall
_refine_ls_matrix_type full
_refine_ls_number_parameters 90
_refine_ls_number_reflns 1216
_refine_ls_number_restraints 0
_refine_ls_restrained_S_all 1.070
_refine_ls_R_factor_all 0.0537
_refine_ls_R_factor_gt 0.0419
_refine_ls_shift/su_max 0.000
_refine_ls_shift/su_mean 0.000
_refine_ls_structure_factor_coef Fsqd
_refine_ls_weighting_details 'calc w=1/[\s^2^(Fo^2^)+(0.0700P)^2^+2.5000P] where P=(Fo^2^+2Fc^2^)/3'
_refine_ls_weighting_scheme calc
_refine_ls_wR_factor_gt 0.1120
_refine_ls_wR_factor_ref 0.1237
_reflns_number_gt 988
_reflns_number_total 1216
_reflns_threshold_expression >2sigma(I)
_cod_data_source_file ja0374628si20030731_044241.cif
_cod_data_source_block dsk73
_cod_database_code 4114464

loop_
_symmetry_equiv_pos_as_xyz
'x, y, z'
'-x, -y, z'
'-x, y, -z'
'x, -y, -z'
'x, y+1/2, z+1/2'
'-x, -y+1/2, z+1/2'
'-x, y+1/2, -z+1/2'
'x, -y+1/2, -z+1/2'
'x+1/2, y, z+1/2'
'-x+1/2, -y, z+1/2'
'-x+1/2, y, -z+1/2'
'x+1/2, -y, -z+1/2'
'x+1/2, y+1/2, z'
'-x+1/2, -y+1/2, z'
'-x+1/2, y+1/2, -z'
'x+1/2, -y+1/2, -z'
'-x, -y, -z'
'x, y, -z'
'x, -y, z'
'-x, y, z'
'-x, -y+1/2, -z+1/2'
'x, y+1/2, -z+1/2'
'x, -y+1/2, z+1/2'
'-x, y+1/2, z+1/2'
'-x+1/2, -y, -z+1/2'
'x+1/2, y, -z+1/2'
'x+1/2, -y, z+1/2'
'-x+1/2, y, z+1/2'
'-x+1/2, -y+1/2, -z'
'x+1/2, y+1/2, -z'
'x+1/2, -y+1/2, z'
'-x+1/2, y+1/2, z'

loop_
_atom_site_label
_atom_site_type_symbol
_atom_site_fract_x
_atom_site_fract_y
_atom_site_fract_z
_atom_site_U_iso_or_equiv
_atom_site_adp_type
_atom_site_occupancy
_atom_site_symmetry_multiplicity
_atom_site_calc_flag
_atom_site_refinement_flags
_atom_site_disorder_assembly
_atom_site_disorder_group
C1 C 0.0000 0.37297(12) 0.11533(5) 0.0201(3) Uani 1 2 d S . .
C2 C -0.11227(10) 0.35868(9) 0.14117(4) 0.0225(3) Uani 1 1 d . . .
C3 C -0.11244(11) 0.35991(9) 0.19189(4) 0.0240(3) Uani 1 1 d . . .
C4 C 0.0000 0.37525(13) 0.21748(5) 0.0234(3) Uani 1 2 d S . .
C5 C 0.0000 0.42789(14) 0.06504(5) 0.0237(3) Uani 1 2 d S . .
C6 C 0.0000 0.43909(14) 0.26562(5) 0.0282(4) Uani 1 2 d S . .
C7 C 0.14591(9) 0.10778(10) 0.02533(4) 0.0230(3) Uani 1 1 d . . .
C8 C 0.13113(12) 0.0000 0.05106(5) 0.0218(3) Uani 1 2 d S . .
C9 C 0.06848(15) 0.0000 0.10018(5) 0.0311(4) Uani 1 2 d S . .
H2 H -0.1921(13) 0.3615(11) 0.1238(4) 0.030(3) Uiso 1 1 d . . .
H3 H -0.1926(14) 0.3637(12) 0.2091(4) 0.035(4) Uiso 1 1 d . . .
H5 H 0.0779(14) 0.4005(14) 0.0467(4) 0.035(4) Uiso 1 1 d . . .
H6 H 0.0000 0.3935(18) 0.2961(7) 0.039(5) Uiso 1 2 d S . .
H7 H 0.1407(13) 0.1845(13) 0.0429(4) 0.029(3) Uiso 1 1 d . . .
H9 H 0.116(3) 0.0000 0.1310(12) 0.016(8) Uiso 0.50 2 d SP A 1
H9A H 0.099(3) -0.076(3) 0.1188(11) 0.060(10) Uiso 0.50 1 d P B 2

loop_
_atom_site_aniso_label
_atom_site_aniso_U_11
_atom_site_aniso_U_22
_atom_site_aniso_U_33
_atom_site_aniso_U_23
_atom_site_aniso_U_13
_atom_site_aniso_U_12
C1 0.0245(7) 0.0182(6) 0.0177(6) -0.0024(5) 0.000 0.000
C2 0.0235(5) 0.0215(5) 0.0224(5) -0.0019(4) -0.0006(4) -0.0018(4)
C3 0.0297(6) 0.0202(5) 0.0222(5) 0.0001(4) 0.0059(4) -0.0025(4)
C4 0.0371(8) 0.0158(6) 0.0173(6) 0.0013(5) 0.000 0.000
C5 0.0296(7) 0.0254(7) 0.0161(6) -0.0012(5) 0.000 0.000
C6 0.0448(9) 0.0240(8) 0.0158(6) 0.0011(5) 0.000 0.000
C7 0.0180(5) 0.0244(5) 0.0268(6) -0.0041(4) -0.0010(4) 0.0004(4)
C8 0.0138(6) 0.0311(8) 0.0206(6) 0.000 -0.0025(5) 0.000
C9 0.0253(8) 0.0481(10) 0.0198(7) 0.000 0.0009(6) 0.000

loop_
_atom_type_symbol
_atom_type_description
_atom_type_scat_dispersion_real
_atom_type_scat_dispersion_imag
_atom_type_scat_source
C C 0.0033 0.0016 'International Tables Vol C Tables 4.2.6.8 and 6.1.1.4'
H H 0.0000 0.0000 'International Tables Vol C Tables 4.2.6.8 and 6.1.1.4'

loop_
_geom_angle_atom_site_label_1
_geom_angle_atom_site_label_2
_geom_angle_atom_site_label_3
_geom_angle
_geom_angle_site_symmetry_1
_geom_angle_site_symmetry_3
_geom_angle_publ_flag
C2 C1 C2 117.18(12) 20 . y
C2 C1 C5 120.75(6) 20 . ?
C2 C1 C5 120.75(6) . . y
C3 C2 C1 120.58(10) . . y
C3 C2 H2 119.3(7) . . ?
C1 C2 H2 119.3(7) . . ?
C2 C3 C4 120.26(10) . . ?
C2 C3 H3 119.1(7) . . ?
C4 C3 H3 119.8(7) . . ?
C3 C4 C3 117.54(13) . 20 y
C3 C4 C6 120.13(7) . . y
C3 C4 C6 120.13(7) 20 . y
C1 C5 C5 113.73(7) . 2_565 y
C1 C5 H5 109.5(8) . . ?
C5 C5 H5 107.4(9) 2_565 . ?
C6 C6 C4 118.09(8) 2_565 . y
C6 C6 H6 121.1(12) 2_565 . ?
C4 C6 H6 120.8(12) . . ?
C7 C7 C8 120.45(6) 18 . y
C7 C7 H7 119.6(7) 18 . ?
C8 C7 H7 119.0(7) . . ?
C7 C8 C7 117.45(12) 19 . y
C7 C8 C9 120.29(6) 19 . ?
C7 C8 C9 120.29(6) . . y
C9 C9 C8 116.22(8) 2 . y
C9 C9 H9 121(2) 2 . ?
C8 C9 H9 123(2) . . ?
C9 C9 H9A 108(2) 2 . ?
C8 C9 H9A 107.9(18) . . ?
H9 C9 H9A 54.2(18) . . ?

loop_
_geom_bond_atom_site_label_1
_geom_bond_atom_site_label_2
_geom_bond_distance
_geom_bond_site_symmetry_2
_geom_bond_publ_flag
C1 C2 1.3961(12) 20 ?
C1 C2 1.3961(12) . y
C1 C5 1.5101(19) . y
C2 C3 1.3941(14) . y
C2 H2 0.974(13) . ?
C3 C4 1.3956(13) . y
C3 H3 0.974(14) . ?
C4 C3 1.3956(13) 20 ?
C4 C6 1.4998(19) . y
C5 C5 1.596(3) 2_565 y
C5 H5 1.014(14) . ?
C6 C6 1.348(3) 2_565 y
C6 H6 0.978(19) . ?
C7 C7 1.3926(19) 18 y
C7 C8 1.3952(12) . y
C7 H7 0.978(13) . ?
C8 C7 1.3952(12) 19 ?
C8 C9 1.505(2) . y
C9 C9 1.454(3) 2 y
C9 H9 0.98(3) . ?
C9 H9A 1.03(3) . ?
